data_7232005
loop_
_publ_author_name
'Fu, Hong-Yu'
'Liu, Xiao-Jing'
'Zha, Hao'
'Li, Xiao-Xue'
'Xu, Yi'
'Yang, Fan'
'Xia, Min'

_publ_section_title
;
 Position- and region-isomerized derivatives of a V-shaped fluorophore:
 the unique solution-state dual emission and the unusual force-induced
 solid-state turn-on emission.
;
_journal_issue 3
_journal_name_full 'Physical chemistry chemical physics : PCCP'
_journal_page_first 1399
_journal_page_last 1407
_journal_paper_doi 10.1039/c8cp06613b
_journal_volume 21
_journal_year 2019
_chemical_formula_moiety 'C27 H22 N2 S'
_chemical_formula_sum 'C27 H22 N2 S'
_chemical_formula_weight 406.52
_space_group_crystal_system monoclinic
_space_group_IT_number 14
_space_group_name_Hall '-P 2ybc'
_space_group_name_H-M_alt 'P 1 21/c 1'
_symmetry_space_group_name_Hall '-P 2ybc'
_symmetry_space_group_name_H-M 'P 1 21/c 1'
_atom_sites_solution_hydrogens geom
_atom_sites_solution_primary direct
_audit_creation_date 2018-01-24
_audit_creation_method
;
Olex2 1.2
(compiled 2017.03.28 svn.r3405 for OlexSys, GUI svn.r5381)
;
_audit_update_record
;
2018-04-03 deposited with the CCDC.
2018-12-13 downloaded from the CCDC.
;
_cell_angle_alpha 90
_cell_angle_beta 96.088(6)
_cell_angle_gamma 90
_cell_formula_units_Z 4
_cell_length_a 10.7946(7)
_cell_length_b 7.7940(6)
_cell_length_c 25.0193(18)
_cell_measurement_reflns_used 2160
_cell_measurement_temperature 180
_cell_measurement_theta_max 29.3824
_cell_measurement_theta_min 3.2237
_cell_volume 2093.1(3)
_computing_cell_refinement
;
CrysAlisPro, Agilent Technologies,
Version 1.171.35.11 (release 16-05-2011 CrysAlis171 .NET)
(compiled May 16 2011,17:55:39)
;
_computing_data_collection
;
CrysAlisPro, Agilent Technologies,
Version 1.171.35.11 (release 16-05-2011 CrysAlis171 .NET)
(compiled May 16 2011,17:55:39)
;
_computing_data_reduction
;
CrysAlisPro, Agilent Technologies,
Version 1.171.35.11 (release 16-05-2011 CrysAlis171 .NET)
(compiled May 16 2011,17:55:39)
;
_computing_molecular_graphics 'Olex2 (Dolomanov et al., 2009)'
_computing_publication_material 'Olex2 (Dolomanov et al., 2009)'
_computing_structure_refinement 'ShelXL (Sheldrick, 2015)'
_computing_structure_solution 'ShelXS (Sheldrick, 2008)'
_diffrn_ambient_temperature 180
_diffrn_detector_area_resol_mean 10.3592
_diffrn_measured_fraction_theta_full 0.998
_diffrn_measured_fraction_theta_max 0.998
_diffrn_measurement_details
;
#__ type_ start__ end____ width___ exp.time_
  1 omega  -44.00   60.00   1.0000    5.0000
omega____ theta____ kappa____ phi______ frames
    -      -11.4683   77.0000  120.0000 104

#__ type_ start__ end____ width___ exp.time_
  2 omega  -17.00   59.00   1.0000    5.0000
omega____ theta____ kappa____ phi______ frames
    -       11.7808   77.0000   30.0000 76
;
_diffrn_measurement_device_type 'Xcalibur, Atlas, Gemini ultra'
_diffrn_measurement_method '\w scans'
_diffrn_orient_matrix_UB_11 -0.0168847000
_diffrn_orient_matrix_UB_12 -0.0079210000
_diffrn_orient_matrix_UB_13 0.0265316000
_diffrn_orient_matrix_UB_21 -0.0176172000
_diffrn_orient_matrix_UB_22 0.0876392000
_diffrn_orient_matrix_UB_23 -0.0003153000
_diffrn_orient_matrix_UB_31 -0.0614603000
_diffrn_orient_matrix_UB_32 -0.0229779000
_diffrn_orient_matrix_UB_33 -0.0104217000
_diffrn_radiation_monochromator graphite
_diffrn_radiation_type MoK\a
_diffrn_radiation_wavelength 0.71073
_diffrn_reflns_av_R_equivalents 0.0363
_diffrn_reflns_av_unetI/netI 0.0526
_diffrn_reflns_Laue_measured_fraction_full 0.998
_diffrn_reflns_Laue_measured_fraction_max 0.998
_diffrn_reflns_limit_h_max 13
_diffrn_reflns_limit_h_min -12
_diffrn_reflns_limit_k_max 9
_diffrn_reflns_limit_k_min -7
_diffrn_reflns_limit_l_max 25
_diffrn_reflns_limit_l_min -30
_diffrn_reflns_number 8101
_diffrn_reflns_point_group_measured_fraction_full 0.998
_diffrn_reflns_point_group_measured_fraction_max 0.998
_diffrn_reflns_theta_full 25.242
_diffrn_reflns_theta_max 25.348
_diffrn_reflns_theta_min 3.230
_diffrn_source 'Enhance (Mo) X-ray Source'
_exptl_absorpt_coefficient_mu 0.171
_exptl_absorpt_correction_T_max 1.00000
_exptl_absorpt_correction_T_min 0.93616
_exptl_absorpt_correction_type multi-scan
_exptl_absorpt_process_details
;
CrysAlisPro, Agilent Technologies,
Version 1.171.35.11 (release 16-05-2011 CrysAlis171 .NET)
(compiled May 16 2011,17:55:39)
Empirical absorption correction using spherical harmonics,
 implemented in SCALE3 ABSPACK scaling algorithm.
;
_exptl_crystal_colour colourless
_exptl_crystal_colour_primary colourless
_exptl_crystal_density_diffrn 1.290
_exptl_crystal_description block
_exptl_crystal_F_000 856
_exptl_crystal_preparation Luminescent
_exptl_crystal_size_max 0.48
_exptl_crystal_size_mid 0.4
_exptl_crystal_size_min 0.36
_refine_diff_density_max 0.223
_refine_diff_density_min -0.301
_refine_diff_density_rms 0.046
_refine_ls_extinction_method none
_refine_ls_goodness_of_fit_ref 1.016
_refine_ls_hydrogen_treatment constr
_refine_ls_matrix_type full
_refine_ls_number_parameters 273
_refine_ls_number_reflns 3809
_refine_ls_number_restraints 0
_refine_ls_restrained_S_all 1.016
_refine_ls_R_factor_all 0.0618
_refine_ls_R_factor_gt 0.0425
_refine_ls_shift/su_max 0.001
_refine_ls_shift/su_mean 0.000
_refine_ls_structure_factor_coef Fsqd
_refine_ls_weighting_details 'w=1/[\s^2^(Fo^2^)+(0.0413P)^2^+0.4468P] where P=(Fo^2^+2Fc^2^)/3'
_refine_ls_weighting_scheme calc
_refine_ls_wR_factor_gt 0.0926
_refine_ls_wR_factor_ref 0.1056
_reflns_Friedel_coverage 0.000
_reflns_number_gt 2919
_reflns_number_total 3809
_reflns_threshold_expression 'I > 2\s(I)'
_cod_data_source_file c8cp06613b2.cif
_cod_data_source_block 180124_xiamin_4
_cod_depositor_comments 'Adding full bibliography for 7232004--7232008.cif.'
_cod_database_code 7232005
_shelx_shelxl_version_number 2016/6
_chemical_oxdiff_formula 'C H N O s'
_shelx_space_group_comment
;
The symmetry employed for this shelxl refinement is uniquely defined
by the following loop, which should always be used as a source of
symmetry information in preference to the above space-group names.
They are only intended as comments.
;
_shelx_estimated_absorpt_t_max 0.941
_shelx_estimated_absorpt_t_min 0.922
_reflns_odcompleteness_completeness 99.59
_reflns_odcompleteness_iscentric 1
_reflns_odcompleteness_theta 26.32
_olex2_refinement_description
;
1. Fixed Uiso
 At 1.2 times of:
  All C(H) groups
 At 1.5 times of:
  All C(H,H,H) groups
2.a Aromatic/amide H refined with riding coordinates:
 C1(H1), C2(H2), C3(H3), C4(H4), C9(H9), C10(H10), C11(H11), C13(H13),
 C16(H16), C17(H17), C18(H18), C19(H19), C21(H21), C22(H22), C24(H24), C25(H25)
2.b Idealised Me refined as rotating group:
 C26(H26A,H26B,H26C), C27(H27A,H27B,H27C)
;
_olex2_submission_special_instructions 'No special instructions were received'

loop_
_space_group_symop_operation_xyz
'x, y, z'
'-x, y+1/2, -z+1/2'
'-x, -y, -z'
'x, -y-1/2, z-1/2'

loop_
_atom_site_label
_atom_site_type_symbol
_atom_site_fract_x
_atom_site_fract_y
_atom_site_fract_z
_atom_site_U_iso_or_equiv
_atom_site_adp_type
_atom_site_occupancy
_atom_site_site_symmetry_order
_atom_site_calc_flag
_atom_site_refinement_flags_posn
S1 S 0.52239(4) 0.34484(7) 0.24748(2) 0.03064(16) Uani 1 1 d .
N1 N 0.67369(14) 0.5396(2) 0.20067(6) 0.0293(4) Uani 1 1 d .
N2 N 0.32289(16) 0.0082(2) -0.11734(7) 0.0387(5) Uani 1 1 d .
C1 C 0.70627(19) 0.3600(3) 0.33649(8) 0.0336(5) Uani 1 1 d .
H1 H 0.659211 0.289524 0.357827 0.040 Uiso 1 1 calc R
C2 C 0.82103(19) 0.4247(3) 0.35647(8) 0.0364(5) Uani 1 1 d .
H2 H 0.854231 0.396680 0.392085 0.044 Uiso 1 1 calc R
C3 C 0.88882(19) 0.5300(3) 0.32552(8) 0.0381(5) Uani 1 1 d .
H3 H 0.966746 0.574376 0.340613 0.046 Uiso 1 1 calc R
C4 C 0.84549(18) 0.5711(3) 0.27360(8) 0.0359(5) Uani 1 1 d .
H4 H 0.893006 0.642227 0.252629 0.043 Uiso 1 1 calc R
C5 C 0.73001(17) 0.5064(3) 0.25211(8) 0.0284(5) Uani 1 1 d .
C6 C 0.66230(17) 0.4023(3) 0.28374(8) 0.0273(5) Uani 1 1 d .
C7 C 0.56528(17) 0.4661(2) 0.19335(7) 0.0247(4) Uani 1 1 d .
C8 C 0.47920(17) 0.4854(2) 0.14404(7) 0.0247(4) Uani 1 1 d .
C9 C 0.51959(18) 0.5697(3) 0.09994(8) 0.0285(5) Uani 1 1 d .
H9 H 0.602953 0.609850 0.101291 0.034 Uiso 1 1 calc R
C10 C 0.43765(18) 0.5946(3) 0.05412(8) 0.0308(5) Uani 1 1 d .
H10 H 0.464800 0.653072 0.024143 0.037 Uiso 1 1 calc R
C11 C 0.31611(18) 0.5347(3) 0.05177(8) 0.0300(5) Uani 1 1 d .
H11 H 0.261156 0.551546 0.019958 0.036 Uiso 1 1 calc R
C12 C 0.27356(17) 0.4505(2) 0.09533(7) 0.0254(4) Uani 1 1 d .
C13 C 0.35627(17) 0.4259(2) 0.14126(7) 0.0254(4) Uani 1 1 d .
H13 H 0.328854 0.367885 0.171251 0.031 Uiso 1 1 calc R
C14 C 0.14024(17) 0.3976(3) 0.09468(7) 0.0258(4) Uani 1 1 d .
C15 C 0.07871(17) 0.2978(2) 0.05294(7) 0.0254(4) Uani 1 1 d .
C16 C -0.04840(17) 0.2654(3) 0.05393(8) 0.0302(5) Uani 1 1 d .
H16 H -0.091052 0.198503 0.026032 0.036 Uiso 1 1 calc R
C17 C -0.11383(18) 0.3280(3) 0.09444(8) 0.0328(5) Uani 1 1 d .
H17 H -0.200587 0.306201 0.093686 0.039 Uiso 1 1 calc R
C18 C -0.05279(19) 0.4221(3) 0.13591(8) 0.0347(5) Uani 1 1 d .
H18 H -0.096758 0.463191 0.164266 0.042 Uiso 1 1 calc R
C19 C 0.07332(18) 0.4563(3) 0.13585(8) 0.0308(5) Uani 1 1 d .
H19 H 0.115091 0.521180 0.164453 0.037 Uiso 1 1 calc R
C20 C 0.14404(16) 0.2232(2) 0.00923(7) 0.0260(4) Uani 1 1 d .
C21 C 0.25433(17) 0.1304(3) 0.01888(8) 0.0289(5) Uani 1 1 d .
H21 H 0.290422 0.115715 0.054898 0.035 Uiso 1 1 calc R
C22 C 0.31270(18) 0.0591(3) -0.02209(8) 0.0311(5) Uani 1 1 d .
H22 H 0.387429 -0.004177 -0.013683 0.037 Uiso 1 1 calc R
C23 C 0.26402(18) 0.0782(3) -0.07613(8) 0.0295(5) Uani 1 1 d .
C24 C 0.15340(18) 0.1712(3) -0.08589(8) 0.0310(5) Uani 1 1 d .
H24 H 0.117479 0.187400 -0.121866 0.037 Uiso 1 1 calc R
C25 C 0.09518(17) 0.2403(3) -0.04428(7) 0.0290(5) Uani 1 1 d .
H25 H 0.019360 0.301355 -0.052423 0.035 Uiso 1 1 calc R
C26 C 0.44384(19) -0.0679(3) -0.10615(9) 0.0418(6) Uani 1 1 d .
H26A H 0.437188 -0.172963 -0.085143 0.063 Uiso 1 1 calc GR
H26B H 0.499754 0.013103 -0.085630 0.063 Uiso 1 1 calc GR
H26C H 0.477220 -0.095724 -0.140034 0.063 Uiso 1 1 calc GR
C27 C 0.2653(2) 0.0118(3) -0.17190(8) 0.0428(6) Uani 1 1 d .
H27A H 0.259026 0.130753 -0.184577 0.064 Uiso 1 1 calc GR
H27B H 0.181722 -0.038393 -0.173450 0.064 Uiso 1 1 calc GR
H27C H 0.315818 -0.054571 -0.194816 0.064 Uiso 1 1 calc GR

loop_
_atom_site_aniso_label
_atom_site_aniso_U_11
_atom_site_aniso_U_22
_atom_site_aniso_U_33
_atom_site_aniso_U_23
_atom_site_aniso_U_13
_atom_site_aniso_U_12
S1 0.0261(3) 0.0336(3) 0.0319(3) 0.0039(2) 0.0019(2) -0.0052(2)
N1 0.0232(9) 0.0344(10) 0.0304(9) -0.0024(8) 0.0032(7) -0.0027(8)
N2 0.0322(10) 0.0474(12) 0.0372(10) -0.0080(9) 0.0065(8) 0.0051(9)
C1 0.0353(12) 0.0334(12) 0.0319(11) 0.0008(10) 0.0034(9) 0.0040(10)
C2 0.0374(12) 0.0351(12) 0.0346(12) -0.0039(10) -0.0061(10) 0.0070(10)
C3 0.0281(11) 0.0438(14) 0.0403(12) -0.0076(11) -0.0053(10) -0.0005(10)
C4 0.0282(11) 0.0425(13) 0.0369(12) -0.0038(11) 0.0023(9) -0.0055(10)
C5 0.0252(10) 0.0300(11) 0.0301(11) -0.0058(9) 0.0027(8) 0.0015(9)
C6 0.0234(10) 0.0262(11) 0.0322(11) -0.0035(9) 0.0023(8) 0.0020(9)
C7 0.0243(10) 0.0225(10) 0.0282(10) -0.0032(9) 0.0070(8) 0.0001(8)
C8 0.0251(10) 0.0232(10) 0.0262(10) -0.0041(9) 0.0046(8) 0.0015(8)
C9 0.0240(10) 0.0290(11) 0.0329(11) -0.0022(9) 0.0056(8) -0.0017(9)
C10 0.0348(12) 0.0308(12) 0.0282(10) 0.0014(9) 0.0094(9) -0.0022(10)
C11 0.0325(11) 0.0314(12) 0.0256(10) -0.0015(9) 0.0012(9) -0.0020(9)
C12 0.0252(10) 0.0238(10) 0.0278(10) -0.0026(9) 0.0046(8) 0.0006(9)
C13 0.0263(10) 0.0244(10) 0.0261(10) -0.0013(9) 0.0051(8) 0.0000(9)
C14 0.0237(10) 0.0265(11) 0.0271(10) 0.0021(9) 0.0013(8) 0.0011(9)
C15 0.0215(10) 0.0258(11) 0.0284(10) 0.0034(9) 0.0003(8) 0.0020(8)
C16 0.0241(10) 0.0307(11) 0.0347(11) 0.0022(10) -0.0014(9) -0.0001(9)
C17 0.0210(10) 0.0344(12) 0.0430(12) 0.0075(10) 0.0037(9) 0.0004(9)
C18 0.0337(12) 0.0348(12) 0.0370(12) 0.0010(10) 0.0107(9) 0.0041(10)
C19 0.0304(11) 0.0318(12) 0.0304(10) -0.0004(10) 0.0034(9) -0.0002(9)
C20 0.0197(10) 0.0261(11) 0.0320(10) 0.0003(9) 0.0015(8) -0.0044(8)
C21 0.0252(10) 0.0314(11) 0.0294(10) 0.0009(9) -0.0006(8) -0.0002(9)
C22 0.0216(10) 0.0311(12) 0.0403(12) 0.0002(10) 0.0021(9) 0.0019(9)
C23 0.0267(11) 0.0263(11) 0.0360(11) -0.0032(10) 0.0053(9) -0.0030(9)
C24 0.0297(11) 0.0328(12) 0.0296(11) -0.0004(9) -0.0014(9) 0.0011(9)
C25 0.0225(10) 0.0303(11) 0.0332(11) 0.0009(10) -0.0022(8) 0.0025(9)
C26 0.0366(12) 0.0394(13) 0.0516(14) -0.0048(11) 0.0151(10) 0.0059(11)
C27 0.0440(13) 0.0500(15) 0.0363(12) -0.0005(11) 0.0136(10) 0.0027(12)

loop_
_atom_type_symbol
_atom_type_description
_atom_type_scat_dispersion_real
_atom_type_scat_dispersion_imag
_atom_type_scat_source
C C 0.0033 0.0016 'International Tables Vol C Tables 4.2.6.8 and 6.1.1.4'
H H 0.0000 0.0000 'International Tables Vol C Tables 4.2.6.8 and 6.1.1.4'
N N 0.0061 0.0033 'International Tables Vol C Tables 4.2.6.8 and 6.1.1.4'
S S 0.1246 0.1234 'International Tables Vol C Tables 4.2.6.8 and 6.1.1.4'

loop_
_geom_angle_atom_site_label_1
_geom_angle_atom_site_label_2
_geom_angle_atom_site_label_3
_geom_angle
C6 S1 C7 88.75(9)
C7 N1 C5 110.37(16)
C23 N2 C26 119.96(17)
C23 N2 C27 120.95(17)
C26 N2 C27 119.09(18)
C2 C1 H1 121.3
C2 C1 C6 117.3(2)
C6 C1 H1 121.3
C1 C2 H2 119.4
C1 C2 C3 121.29(19)
C3 C2 H2 119.4
C2 C3 H3 119.4
C4 C3 C2 121.29(19)
C4 C3 H3 119.4
C3 C4 H4 120.6
C3 C4 C5 118.7(2)
C5 C4 H4 120.6
N1 C5 C4 125.03(19)
N1 C5 C6 115.51(16)
C6 C5 C4 119.45(18)
C1 C6 S1 128.59(16)
C5 C6 S1 109.46(14)
C5 C6 C1 121.94(18)
N1 C7 S1 115.90(14)
N1 C7 C8 123.56(17)
C8 C7 S1 120.51(14)
C9 C8 C7 119.29(17)
C9 C8 C13 119.42(17)
C13 C8 C7 121.25(17)
C8 C9 H9 120.1
C10 C9 C8 119.70(18)
C10 C9 H9 120.1
C9 C10 H10 119.8
C9 C10 C11 120.36(18)
C11 C10 H10 119.8
C10 C11 H11 119.5
C10 C11 C12 120.98(17)
C12 C11 H11 119.5
C11 C12 C13 118.39(17)
C11 C12 C14 121.26(16)
C13 C12 C14 120.23(17)
C8 C13 H13 119.4
C12 C13 C8 121.14(18)
C12 C13 H13 119.4
C15 C14 C12 122.48(17)
C19 C14 C12 118.31(17)
C19 C14 C15 119.15(17)
C14 C15 C20 122.63(17)
C16 C15 C14 118.20(18)
C16 C15 C20 119.15(17)
C15 C16 H16 119.1
C17 C16 C15 121.82(18)
C17 C16 H16 119.1
C16 C17 H17 120.1
C18 C17 C16 119.87(19)
C18 C17 H17 120.1
C17 C18 H18 120.3
C17 C18 C19 119.5(2)
C19 C18 H18 120.3
C14 C19 H19 119.3
C18 C19 C14 121.48(19)
C18 C19 H19 119.3
C21 C20 C15 122.77(17)
C21 C20 C25 116.49(18)
C25 C20 C15 120.73(17)
C20 C21 H21 119.0
C22 C21 C20 122.10(18)
C22 C21 H21 119.0
C21 C22 H22 119.3
C21 C22 C23 121.34(18)
C23 C22 H22 119.3
N2 C23 C22 121.50(18)
N2 C23 C24 121.85(18)
C24 C23 C22 116.65(18)
C23 C24 H24 119.3
C25 C24 C23 121.31(18)
C25 C24 H24 119.3
C20 C25 H25 118.9
C24 C25 C20 122.10(18)
C24 C25 H25 118.9
N2 C26 H26A 109.5
N2 C26 H26B 109.5
N2 C26 H26C 109.5
H26A C26 H26B 109.5
H26A C26 H26C 109.5
H26B C26 H26C 109.5
N2 C27 H27A 109.5
N2 C27 H27B 109.5
N2 C27 H27C 109.5
H27A C27 H27B 109.5
H27A C27 H27C 109.5
H27B C27 H27C 109.5

loop_
_geom_bond_atom_site_label_1
_geom_bond_atom_site_label_2
_geom_bond_distance
S1 C6 1.7361(19)
S1 C7 1.753(2)
N1 C5 1.388(2)
N1 C7 1.298(2)
N2 C23 1.380(3)
N2 C26 1.434(3)
N2 C27 1.439(3)
C1 H1 0.9500
C1 C2 1.381(3)
C1 C6 1.394(3)
C2 H2 0.9500
C2 C3 1.389(3)
C3 H3 0.9500
C3 C4 1.371(3)
C4 H4 0.9500
C4 C5 1.398(3)
C5 C6 1.393(3)
C7 C8 1.471(2)
C8 C9 1.393(3)
C8 C13 1.400(3)
C9 H9 0.9500
C9 C10 1.386(3)
C10 H10 0.9500
C10 C11 1.388(3)
C11 H11 0.9500
C11 C12 1.391(3)
C12 C13 1.392(2)
C12 C14 1.495(3)
C13 H13 0.9500
C14 C15 1.411(3)
C14 C19 1.396(3)
C15 C16 1.398(3)
C15 C20 1.481(3)
C16 H16 0.9500
C16 C17 1.384(3)
C17 H17 0.9500
C17 C18 1.380(3)
C18 H18 0.9500
C18 C19 1.387(3)
C19 H19 0.9500
C20 C21 1.392(3)
C20 C25 1.392(3)
C21 H21 0.9500
C21 C22 1.376(3)
C22 H22 0.9500
C22 C23 1.405(3)
C23 C24 1.396(3)
C24 H24 0.9500
C24 C25 1.381(3)
C25 H25 0.9500
C26 H26A 0.9800
C26 H26B 0.9800
C26 H26C 0.9800
C27 H27A 0.9800
C27 H27B 0.9800
C27 H27C 0.9800
